data_2224744
loop_
_publ_author_name
'Wang, Jing'
'Zhu, Song-Lei'

_publ_section_title
;
 Ethyl
 6'-amino-5'-cyano-2'-methyl-2-oxospiro[indoline-3,4'-pyran]-3'-carboxylate
;
_journal_coeditor_code PV2248
_journal_issue 1
_journal_name_full 'Acta Crystallographica Section E'
_journal_page_first o197
_journal_paper_doi 10.1107/S1600536809054075
_journal_volume 66
_journal_year 2010
_chemical_formula_iupac 'C17 H15 N3 O4'
_chemical_formula_moiety 'C17 H15 N3 O4'
_chemical_formula_sum 'C17 H15 N3 O4'
_chemical_formula_weight 325.32
_chemical_melting_point_gt 511
_chemical_melting_point_lt 512
_chemical_name_systematic
;Ethyl
 6'-amino-5'-cyano-2'-methyl-2-oxospiro[indoline-3,4'-pyran]-3'-carboxylate
;
_space_group_IT_number 14
_symmetry_cell_setting monoclinic
_symmetry_space_group_name_Hall '-P 2ybc'
_symmetry_space_group_name_H-M 'P 1 21/c 1'
_atom_sites_solution_hydrogens geom
_atom_sites_solution_primary direct
_atom_sites_solution_secondary difmap
_audit_creation_method SHELXL-97
_cell_angle_alpha 90.00
_cell_angle_beta 103.435(4)
_cell_angle_gamma 90.00
_cell_formula_units_Z 4
_cell_length_a 7.7812(16)
_cell_length_b 19.998(4)
_cell_length_c 10.044(2)
_cell_measurement_reflns_used 5549
_cell_measurement_temperature 153(2)
_cell_measurement_theta_max 25.3
_cell_measurement_theta_min 3.1
_cell_volume 1520.2(5)
_computing_cell_refinement 'CrystalClear (Rigaku/MSC, 2001)'
_computing_data_collection 'CrystalClear (Rigaku/MSC, 2001)'
_computing_data_reduction 'CrystalStructure (Rigaku/MSC, 2004)'
_computing_molecular_graphics 'ORTEPII (Johnson, 1976)  and PLATON (Spek, 2009)'
_computing_publication_material 'SHELXL97 (Sheldrick, 2008) and PLATON (Spek, 2009)'
_computing_structure_refinement 'SHELXL97 (Sheldrick, 2008)'
_computing_structure_solution 'SHELXS97 (Sheldrick, 2008)'
_diffrn_ambient_temperature 153(2)
_diffrn_detector_area_resol_mean 7.31
_diffrn_measured_fraction_theta_full 0.998
_diffrn_measured_fraction_theta_max 0.998
_diffrn_measurement_device_type 'Rigaku Mercury'
_diffrn_measurement_method \w
_diffrn_radiation_monochromator graphite
_diffrn_radiation_source 'fine-focus sealed tube'
_diffrn_radiation_type MoK\a
_diffrn_radiation_wavelength 0.71070
_diffrn_reflns_av_R_equivalents 0.0259
_diffrn_reflns_av_sigmaI/netI 0.0211
_diffrn_reflns_limit_h_max 9
_diffrn_reflns_limit_h_min -8
_diffrn_reflns_limit_k_max 24
_diffrn_reflns_limit_k_min -24
_diffrn_reflns_limit_l_max 11
_diffrn_reflns_limit_l_min -12
_diffrn_reflns_number 14692
_diffrn_reflns_theta_full 25.34
_diffrn_reflns_theta_max 25.34
_diffrn_reflns_theta_min 3.17
_diffrn_standards_number 0
_exptl_absorpt_coefficient_mu 0.104
_exptl_absorpt_correction_T_max 0.975
_exptl_absorpt_correction_T_min 0.764
_exptl_absorpt_correction_type multi-scan
_exptl_absorpt_process_details '(ABSCOR; Jacobson, 1998)'
_exptl_crystal_colour colorless
_exptl_crystal_density_diffrn 1.421
_exptl_crystal_density_method 'not measured'
_exptl_crystal_description prism
_exptl_crystal_F_000 680
_exptl_crystal_size_max 0.60
_exptl_crystal_size_mid 0.30
_exptl_crystal_size_min 0.24
_refine_diff_density_max 0.225
_refine_diff_density_min -0.308
_refine_ls_extinction_method none
_refine_ls_goodness_of_fit_ref 1.138
_refine_ls_hydrogen_treatment mixed
_refine_ls_matrix_type full
_refine_ls_number_parameters 228
_refine_ls_number_reflns 2779
_refine_ls_number_restraints 0
_refine_ls_restrained_S_all 1.138
_refine_ls_R_factor_all 0.0452
_refine_ls_R_factor_gt 0.0405
_refine_ls_shift/su_max 0.000
_refine_ls_shift/su_mean 0.000
_refine_ls_structure_factor_coef Fsqd
_refine_ls_weighting_details 'calc w=1/[\s^2^(Fo^2^)+(0.0403P)^2^+0.6420P] where P=(Fo^2^+2Fc^2^)/3'
_refine_ls_weighting_scheme calc
_refine_ls_wR_factor_gt 0.0929
_refine_ls_wR_factor_ref 0.0958
_reflns_number_gt 2550
_reflns_number_total 2779
_reflns_threshold_expression I>2\s(I)
_cod_data_source_file pv2248.cif
_cod_data_source_block I
_cod_original_cell_volume 1520.2(6)
_cod_original_sg_symbol_H-M 'P 21/c'
_cod_database_code 2224744
_cod_database_fobs_code 2224744

loop_
_symmetry_equiv_pos_as_xyz
'x, y, z'
'-x, y+1/2, -z+1/2'
'-x, -y, -z'
'x, -y-1/2, z-1/2'

loop_
_atom_site_type_symbol
_atom_site_label
_atom_site_fract_x
_atom_site_fract_y
_atom_site_fract_z
_atom_site_U_iso_or_equiv
_atom_site_adp_type
_atom_site_calc_flag
_atom_site_refinement_flags
_atom_site_occupancy
_atom_site_disorder_assembly
_atom_site_disorder_group
O O1 -0.02630(14) 0.40611(6) 0.47320(10) 0.0250(3) Uani d . 1 . .
O O2 -0.29838(16) 0.31533(6) 0.74767(13) 0.0361(3) Uani d . 1 . .
O O3 -0.15237(13) 0.38754(5) 0.90531(10) 0.0210(3) Uani d . 1 . .
O O4 0.02295(14) 0.52209(5) 0.82365(11) 0.0220(3) Uani d . 1 . .
N N1 0.21452(16) 0.45913(6) 0.98355(12) 0.0198(3) Uani d . 1 . .
H H1 0.2470 0.4898 1.0472 0.024 Uiso calc R 1 . .
N N2 0.52683(18) 0.47764(7) 0.73427(15) 0.0310(3) Uani d . 1 . .
N N3 0.2201(2) 0.44309(8) 0.42427(14) 0.0266(3) Uani d . 1 . .
H H3A 0.322(3) 0.4642(10) 0.446(2) 0.039(6) Uiso d . 1 . .
H H3B 0.144(3) 0.4529(10) 0.343(2) 0.039(5) Uiso d . 1 . .
C C1 -0.1291(2) 0.38438(8) 0.56013(15) 0.0213(3) Uani d . 1 . .
C C2 -0.07153(19) 0.38461(7) 0.69607(15) 0.0186(3) Uani d . 1 . .
C C3 0.11176(19) 0.40821(7) 0.76868(15) 0.0172(3) Uani d . 1 . .
C C4 0.21368(19) 0.42787(7) 0.66251(15) 0.0178(3) Uani d . 1 . .
C C5 0.1420(2) 0.42671(7) 0.52598(15) 0.0198(3) Uani d . 1 . .
C C6 -0.3046(2) 0.36409(10) 0.47479(18) 0.0324(4) Uani d . 1 . .
H H6A -0.2958 0.3193 0.4374 0.049 Uiso calc R 1 . .
H H6B -0.3417 0.3960 0.3995 0.049 Uiso calc R 1 . .
H H6C -0.3916 0.3637 0.5313 0.049 Uiso calc R 1 . .
C C7 -0.18809(19) 0.35822(8) 0.78223(16) 0.0212(3) Uani d . 1 . .
C C8 -0.2410(2) 0.35970(8) 1.00633(16) 0.0252(4) Uani d . 1 . .
H H8A -0.3478 0.3347 0.9593 0.030 Uiso calc R 1 . .
H H8B -0.2782 0.3963 1.0598 0.030 Uiso calc R 1 . .
C C9 -0.1167(3) 0.31383(10) 1.1002(2) 0.0395(5) Uani d . 1 . .
H H9A -0.0801 0.2778 1.0467 0.059 Uiso calc R 1 . .
H H9B -0.1762 0.2947 1.1673 0.059 Uiso calc R 1 . .
H H9C -0.0125 0.3390 1.1479 0.059 Uiso calc R 1 . .
C C10 0.10541(19) 0.47069(7) 0.86000(15) 0.0167(3) Uani d . 1 . .
C C11 0.26981(19) 0.39209(8) 0.99810(15) 0.0200(3) Uani d . 1 . .
C C12 0.3617(2) 0.35940(9) 1.11389(17) 0.0267(4) Uani d . 1 . .
H H12 0.4029 0.3825 1.1979 0.032 Uiso calc R 1 . .
C C13 0.3917(2) 0.29121(9) 1.10268(18) 0.0312(4) Uani d . 1 . .
H H13 0.4564 0.2675 1.1802 0.037 Uiso calc R 1 . .
C C14 0.3292(2) 0.25720(9) 0.98083(19) 0.0311(4) Uani d . 1 . .
H H14 0.3489 0.2105 0.9765 0.037 Uiso calc R 1 . .
C C15 0.2374(2) 0.29119(8) 0.86432(17) 0.0249(4) Uani d . 1 . .
H H15 0.1948 0.2681 0.7805 0.030 Uiso calc R 1 . .
C C16 0.21024(19) 0.35887(7) 0.87391(15) 0.0185(3) Uani d . 1 . .
C C17 0.3870(2) 0.45422(8) 0.70497(15) 0.0203(3) Uani d . 1 . .

loop_
_atom_site_aniso_label
_atom_site_aniso_U_11
_atom_site_aniso_U_22
_atom_site_aniso_U_33
_atom_site_aniso_U_12
_atom_site_aniso_U_13
_atom_site_aniso_U_23
O1 0.0210(6) 0.0353(6) 0.0174(5) -0.0048(5) 0.0020(4) 0.0002(5)
O2 0.0352(7) 0.0357(7) 0.0425(7) -0.0195(6) 0.0193(6) -0.0165(6)
O3 0.0192(6) 0.0251(6) 0.0203(5) -0.0058(4) 0.0075(4) -0.0010(4)
O4 0.0238(6) 0.0198(6) 0.0225(6) 0.0026(4) 0.0055(5) 0.0002(4)
N1 0.0194(7) 0.0230(7) 0.0161(6) -0.0020(5) 0.0021(5) -0.0028(5)
N2 0.0216(8) 0.0377(8) 0.0339(8) -0.0051(6) 0.0069(6) 0.0020(6)
N3 0.0248(8) 0.0378(8) 0.0178(7) -0.0024(7) 0.0058(6) 0.0023(6)
C1 0.0175(8) 0.0226(8) 0.0238(8) -0.0010(6) 0.0049(6) -0.0013(6)
C2 0.0166(7) 0.0177(7) 0.0214(8) 0.0002(6) 0.0041(6) -0.0027(6)
C3 0.0150(7) 0.0187(7) 0.0183(7) -0.0005(6) 0.0050(6) 0.0001(6)
C4 0.0163(7) 0.0191(7) 0.0185(7) 0.0008(6) 0.0050(6) -0.0002(6)
C5 0.0185(8) 0.0207(8) 0.0202(8) 0.0017(6) 0.0043(6) -0.0003(6)
C6 0.0252(9) 0.0403(10) 0.0281(9) -0.0073(8) -0.0010(7) -0.0021(8)
C7 0.0167(7) 0.0200(8) 0.0277(8) -0.0009(6) 0.0069(6) -0.0032(6)
C8 0.0247(8) 0.0288(9) 0.0264(8) -0.0073(7) 0.0144(7) -0.0009(7)
C9 0.0426(11) 0.0362(10) 0.0437(11) -0.0027(8) 0.0185(9) 0.0142(8)
C10 0.0147(7) 0.0199(8) 0.0166(7) -0.0027(6) 0.0061(6) 0.0003(6)
C11 0.0143(7) 0.0267(8) 0.0203(8) 0.0002(6) 0.0070(6) 0.0033(6)
C12 0.0173(8) 0.0415(10) 0.0215(8) 0.0019(7) 0.0052(6) 0.0086(7)
C13 0.0195(8) 0.0427(10) 0.0339(10) 0.0086(7) 0.0111(7) 0.0188(8)
C14 0.0245(9) 0.0264(9) 0.0465(11) 0.0098(7) 0.0163(8) 0.0131(8)
C15 0.0212(8) 0.0245(8) 0.0319(9) 0.0021(6) 0.0121(7) 0.0011(7)
C16 0.0138(7) 0.0227(8) 0.0204(8) -0.0002(6) 0.0072(6) 0.0024(6)
C17 0.0209(8) 0.0242(8) 0.0167(7) 0.0022(6) 0.0059(6) 0.0024(6)

loop_
_atom_type_symbol
_atom_type_description
_atom_type_scat_dispersion_real
_atom_type_scat_dispersion_imag
_atom_type_scat_source
C C 0.0033 0.0016 'International Tables Vol C Tables 4.2.6.8 and 6.1.1.4'
H H 0.0000 0.0000 'International Tables Vol C Tables 4.2.6.8 and 6.1.1.4'
N N 0.0061 0.0033 'International Tables Vol C Tables 4.2.6.8 and 6.1.1.4'
O O 0.0106 0.0060 'International Tables Vol C Tables 4.2.6.8 and 6.1.1.4'

loop_
_geom_angle_atom_site_label_1
_geom_angle_atom_site_label_2
_geom_angle_atom_site_label_3
_geom_angle_site_symmetry_1
_geom_angle_site_symmetry_3
_geom_angle
_geom_angle_publ_flag
C5 O1 C1 . . 119.69(11) ?
C7 O3 C8 . . 116.35(12) ?
C10 N1 C11 . . 111.76(12) ?
C10 N1 H1 . . 124.1 ?
C11 N1 H1 . . 124.1 ?
C5 N3 H3A . . 118.2(13) ?
C5 N3 H3B . . 114.7(13) ?
H3A N3 H3B . . 118.5(19) ?
C2 C1 O1 . . 122.60(13) ?
C2 C1 C6 . . 129.37(14) ?
O1 C1 C6 . . 108.01(13) ?
C1 C2 C7 . . 119.26(14) ?
C1 C2 C3 . . 123.16(13) ?
C7 C2 C3 . . 117.53(13) ?
C16 C3 C2 . . 113.49(12) ?
C16 C3 C4 . . 113.29(12) ?
C2 C3 C4 . . 109.16(12) ?
C16 C3 C10 . . 101.03(12) ?
C2 C3 C10 . . 112.18(12) ?
C4 C3 C10 . . 107.37(11) ?
C5 C4 C17 . . 116.72(13) ?
C5 C4 C3 . . 123.09(13) ?
C17 C4 C3 . . 119.97(13) ?
N3 C5 C4 . . 127.76(14) ?
N3 C5 O1 . . 110.01(13) ?
C4 C5 O1 . . 122.21(13) ?
C1 C6 H6A . . 109.5 ?
C1 C6 H6B . . 109.5 ?
H6A C6 H6B . . 109.5 ?
C1 C6 H6C . . 109.5 ?
H6A C6 H6C . . 109.5 ?
H6B C6 H6C . . 109.5 ?
O2 C7 O3 . . 123.98(14) ?
O2 C7 C2 . . 125.02(14) ?
O3 C7 C2 . . 110.98(12) ?
O3 C8 C9 . . 109.26(13) ?
O3 C8 H8A . . 109.8 ?
C9 C8 H8A . . 109.8 ?
O3 C8 H8B . . 109.8 ?
C9 C8 H8B . . 109.8 ?
H8A C8 H8B . . 108.3 ?
C8 C9 H9A . . 109.5 ?
C8 C9 H9B . . 109.5 ?
H9A C9 H9B . . 109.5 ?
C8 C9 H9C . . 109.5 ?
H9A C9 H9C . . 109.5 ?
H9B C9 H9C . . 109.5 ?
O4 C10 N1 . . 126.37(14) ?
O4 C10 C3 . . 125.82(13) ?
N1 C10 C3 . . 107.73(12) ?
C12 C11 C16 . . 121.85(15) ?
C12 C11 N1 . . 128.74(15) ?
C16 C11 N1 . . 109.36(13) ?
C11 C12 C13 . . 117.36(16) ?
C11 C12 H12 . . 121.3 ?
C13 C12 H12 . . 121.3 ?
C14 C13 C12 . . 121.40(15) ?
C14 C13 H13 . . 119.3 ?
C12 C13 H13 . . 119.3 ?
C13 C14 C15 . . 120.47(16) ?
C13 C14 H14 . . 119.8 ?
C15 C14 H14 . . 119.8 ?
C16 C15 C14 . . 118.46(16) ?
C16 C15 H15 . . 120.8 ?
C14 C15 H15 . . 120.8 ?
C15 C16 C11 . . 120.43(14) ?
C15 C16 C3 . . 130.66(14) ?
C11 C16 C3 . . 108.82(13) ?
N2 C17 C4 . . 176.79(16) ?

loop_
_geom_bond_atom_site_label_1
_geom_bond_atom_site_label_2
_geom_bond_site_symmetry_2
_geom_bond_distance
_geom_bond_publ_flag
O1 C5 . 1.3577(19) ?
O1 C1 . 1.3840(19) ?
O2 C7 . 1.2058(19) ?
O3 C7 . 1.3378(19) ?
O3 C8 . 1.4631(18) ?
O4 C10 . 1.2218(18) ?
N1 C10 . 1.3508(19) ?
N1 C11 . 1.405(2) ?
N1 H1 . 0.8800 ?
N2 C17 . 1.158(2) ?
N3 C5 . 1.345(2) ?
N3 H3A . 0.88(2) ?
N3 H3B . 0.91(2) ?
C1 C2 . 1.334(2) ?
C1 C6 . 1.490(2) ?
C2 C7 . 1.488(2) ?
C2 C3 . 1.518(2) ?
C3 C16 . 1.517(2) ?
C3 C4 . 1.521(2) ?
C3 C10 . 1.558(2) ?
C4 C5 . 1.355(2) ?
C4 C17 . 1.418(2) ?
C6 H6A . 0.9800 ?
C6 H6B . 0.9800 ?
C6 H6C . 0.9800 ?
C8 C9 . 1.497(3) ?
C8 H8A . 0.9900 ?
C8 H8B . 0.9900 ?
C9 H9A . 0.9800 ?
C9 H9B . 0.9800 ?
C9 H9C . 0.9800 ?
C11 C12 . 1.380(2) ?
C11 C16 . 1.394(2) ?
C12 C13 . 1.392(3) ?
C12 H12 . 0.9500 ?
C13 C14 . 1.386(3) ?
C13 H13 . 0.9500 ?
C14 C15 . 1.397(2) ?
C14 H14 . 0.9500 ?
C15 C16 . 1.377(2) ?
C15 H15 . 0.9500 ?

loop_
_geom_hbond_atom_site_label_D
_geom_hbond_atom_site_label_H
_geom_hbond_atom_site_label_A
_geom_hbond_site_symmetry_A
_geom_hbond_distance_DH
_geom_hbond_distance_HA
_geom_hbond_distance_DA
_geom_hbond_angle_DHA
N1 H1 N2 3_667 0.88 2.56 3.321(2) 146
N1 H1 O3 3_567 0.88 2.64 3.337(2) 137
N3 H3A N2 3_666 0.88(2) 2.64(2) 3.223(2) 124(2)
N3 H3B O4 3_566 0.91(2) 1.93(2) 2.841(2) 177(2)
C13 H13 O2 4_666 0.95 2.50 3.293(2) 141

loop_
_geom_torsion_atom_site_label_1
_geom_torsion_atom_site_label_2
_geom_torsion_atom_site_label_3
_geom_torsion_atom_site_label_4
_geom_torsion_site_symmetry_1
_geom_torsion_site_symmetry_2
_geom_torsion_site_symmetry_3
_geom_torsion_site_symmetry_4
_geom_torsion
_geom_torsion_publ_flag
C5 O1 C1 C2 . . . . 2.1(2) ?
C5 O1 C1 C6 . . . . -179.13(13) ?
O1 C1 C2 C7 . . . . -177.92(13) ?
C6 C1 C2 C7 . . . . 3.6(3) ?
O1 C1 C2 C3 . . . . -0.4(2) ?
C6 C1 C2 C3 . . . . -178.80(15) ?
C1 C2 C3 C16 . . . . -129.44(15) ?
C7 C2 C3 C16 . . . . 48.16(17) ?
C1 C2 C3 C4 . . . . -2.1(2) ?
C7 C2 C3 C4 . . . . 175.55(12) ?
C1 C2 C3 C10 . . . . 116.82(16) ?
C7 C2 C3 C10 . . . . -65.58(16) ?
C16 C3 C4 C5 . . . . 130.57(15) ?
C2 C3 C4 C5 . . . . 3.1(2) ?
C10 C3 C4 C5 . . . . -118.77(15) ?
C16 C3 C4 C17 . . . . -54.99(18) ?
C2 C3 C4 C17 . . . . 177.50(13) ?
C10 C3 C4 C17 . . . . 55.67(17) ?
C17 C4 C5 N3 . . . . 5.3(2) ?
C3 C4 C5 N3 . . . . 179.89(15) ?
C17 C4 C5 O1 . . . . -176.31(13) ?
C3 C4 C5 O1 . . . . -1.7(2) ?
C1 O1 C5 N3 . . . . 177.58(13) ?
C1 O1 C5 C4 . . . . -1.1(2) ?
C8 O3 C7 O2 . . . . 6.8(2) ?
C8 O3 C7 C2 . . . . -172.00(12) ?
C1 C2 C7 O2 . . . . 29.0(2) ?
C3 C2 C7 O2 . . . . -148.67(16) ?
C1 C2 C7 O3 . . . . -152.16(14) ?
C3 C2 C7 O3 . . . . 30.15(18) ?
C7 O3 C8 C9 . . . . 98.97(16) ?
C11 N1 C10 O4 . . . . 172.10(14) ?
C11 N1 C10 C3 . . . . -11.17(16) ?
C16 C3 C10 O4 . . . . -172.22(14) ?
C2 C3 C10 O4 . . . . -51.02(19) ?
C4 C3 C10 O4 . . . . 68.90(18) ?
C16 C3 C10 N1 . . . . 11.03(14) ?
C2 C3 C10 N1 . . . . 132.23(13) ?
C4 C3 C10 N1 . . . . -107.85(13) ?
C10 N1 C11 C12 . . . . -170.85(15) ?
C10 N1 C11 C16 . . . . 6.45(17) ?
C16 C11 C12 C13 . . . . -0.6(2) ?
N1 C11 C12 C13 . . . . 176.36(14) ?
C11 C12 C13 C14 . . . . -1.1(2) ?
C12 C13 C14 C15 . . . . 1.6(2) ?
C13 C14 C15 C16 . . . . -0.3(2) ?
C14 C15 C16 C11 . . . . -1.4(2) ?
C14 C15 C16 C3 . . . . -177.64(14) ?
C12 C11 C16 C15 . . . . 1.9(2) ?
N1 C11 C16 C15 . . . . -175.60(13) ?
C12 C11 C16 C3 . . . . 178.90(13) ?
N1 C11 C16 C3 . . . . 1.38(16) ?
C2 C3 C16 C15 . . . . 49.0(2) ?
C4 C3 C16 C15 . . . . -76.2(2) ?
C10 C3 C16 C15 . . . . 169.28(15) ?
C2 C3 C16 C11 . . . . -127.57(13) ?
C4 C3 C16 C11 . . . . 107.22(14) ?
C10 C3 C16 C11 . . . . -7.30(15) ?

loop_
_cod_related_entry_id
_cod_related_entry_database
_cod_related_entry_code
1 ChemSpider 2014854
